data_7108063
loop_
_publ_author_name
'Olivier Roubeau'
'Marco Evangelisti'
'Eva Natividad'

_publ_section_title
;
 A spin crossover ferrous complex with ordered magnetic ferric anions
;
_journal_name_full Chem.Commun.
_journal_page_first 7604
_journal_paper_doi 10.1039/c2cc33709f
_journal_volume 48
_journal_year 2012
_chemical_formula_moiety 'C12 H24 Fe N24, 2(Br4 Fe)'
_chemical_formula_sum 'C12 H24 Br8 Fe3 N24'
_chemical_formula_weight 1311.38
_chemical_name_systematic
;
?
;
_space_group_IT_number 147
_symmetry_cell_setting trigonal
_symmetry_space_group_name_Hall '-P 3'
_symmetry_space_group_name_H-M 'P -3'
_atom_sites_solution_hydrogens geom
_atom_sites_solution_primary direct
_atom_sites_solution_secondary difmap
_audit_creation_method SHELXL-97
_cell_angle_alpha 90.00
_cell_angle_beta 90.00
_cell_angle_gamma 120.00
_cell_formula_units_Z 1
_cell_length_a 12.94870(10)
_cell_length_b 12.94870(10)
_cell_length_c 6.95770(10)
_cell_measurement_reflns_used 5129
_cell_measurement_temperature 296(2)
_cell_measurement_theta_max 28.66
_cell_measurement_theta_min 2.91
_cell_volume 1010.296(18)
_computing_cell_refinement
;
CrysAlis RED, Oxford Diffraction Ltd.,
Version 1.171.32.19
;
_computing_data_collection
;
CrysAlis CCD, Oxford Diffraction Ltd.,
Version 1.171.32.19
;
_computing_data_reduction
;
CrysAlis RED, Oxford Diffraction Ltd.,
Version 1.171.32.19
;
_computing_structure_refinement 'SHELXL-97 (Sheldrick, 1997)'
_computing_structure_solution 'SHELXS-97 (Sheldrick, 1990)'
_diffrn_ambient_temperature 296(2)
_diffrn_detector_area_resol_mean 16.3990
_diffrn_measured_fraction_theta_full 0.999
_diffrn_measured_fraction_theta_max 0.999
_diffrn_measurement_device_type CCD
_diffrn_measurement_method 'omega scans'
_diffrn_radiation_monochromator graphite
_diffrn_radiation_source 'Enhance (Mo) X-ray Source'
_diffrn_radiation_type MoK\a
_diffrn_radiation_wavelength 0.71073
_diffrn_reflns_av_R_equivalents 0.0508
_diffrn_reflns_av_sigmaI/netI 0.0426
_diffrn_reflns_limit_h_max 16
_diffrn_reflns_limit_h_min -16
_diffrn_reflns_limit_k_max 16
_diffrn_reflns_limit_k_min -16
_diffrn_reflns_limit_l_max 8
_diffrn_reflns_limit_l_min -8
_diffrn_reflns_number 16943
_diffrn_reflns_theta_full 26.34
_diffrn_reflns_theta_max 26.34
_diffrn_reflns_theta_min 2.93
_exptl_absorpt_coefficient_mu 9.017
_exptl_absorpt_correction_T_max 0.53
_exptl_absorpt_correction_T_min 0.24
_exptl_absorpt_correction_type multi-scan
_exptl_absorpt_process_details
;
CrysAlis RED, Oxford Diffraction Ltd.,
Version 1.171.32.19
Empirical absorption correction using spherical harmonics,
implemented in SCALE3 ABSPACK scaling algorithm.
;
_exptl_crystal_colour red
_exptl_crystal_density_diffrn 2.155
_exptl_crystal_density_method 'not measured'
_exptl_crystal_description parallelepiped
_exptl_crystal_F_000 622
_exptl_crystal_size_max 0.22
_exptl_crystal_size_mid 0.13
_exptl_crystal_size_min 0.08
_refine_diff_density_max 0.629
_refine_diff_density_min -0.397
_refine_diff_density_rms 0.072
_refine_ls_extinction_method none
_refine_ls_goodness_of_fit_ref 0.859
_refine_ls_hydrogen_treatment constr
_refine_ls_matrix_type full
_refine_ls_number_parameters 73
_refine_ls_number_reflns 1383
_refine_ls_number_restraints 0
_refine_ls_restrained_S_all 0.859
_refine_ls_R_factor_all 0.0546
_refine_ls_R_factor_gt 0.0280
_refine_ls_shift/su_max 0.001
_refine_ls_shift/su_mean 0.000
_refine_ls_structure_factor_coef Fsqd
_refine_ls_weighting_details 'calc w=1/[\s^2^(Fo^2^)+(0.0350P)^2^+0.0000P] where P=(Fo^2^+2Fc^2^)/3'
_refine_ls_weighting_scheme calc
_refine_ls_wR_factor_gt 0.0577
_refine_ls_wR_factor_ref 0.0608
_reflns_number_gt 903
_reflns_number_total 1383
_reflns_threshold_expression >2sigma(I)
_cod_data_source_file c2cc33709f.txt
_cod_data_source_block rt2
_cod_original_sg_symbol_H-M P-3
_cod_database_code 7108063

loop_
_symmetry_equiv_pos_as_xyz
'x, y, z'
'-y, x-y, z'
'-x+y, -x, z'
'-x, -y, -z'
'y, -x+y, -z'
'x-y, x, -z'

loop_
_atom_site_label
_atom_site_type_symbol
_atom_site_fract_x
_atom_site_fract_y
_atom_site_fract_z
_atom_site_U_iso_or_equiv
_atom_site_adp_type
_atom_site_occupancy
_atom_site_symmetry_multiplicity
_atom_site_calc_flag
_atom_site_refinement_flags
Fe1 Fe 0.0000 0.0000 0.5000 0.0274(3) Uani 1 6 d S
Fe2 Fe 0.6667 0.3333 0.46957(12) 0.0430(2) Uani 1 3 d S
Br1 Br 0.6667 0.3333 0.13559(10) 0.0655(2) Uani 1 3 d S
Br2 Br 0.66927(4) 0.16425(4) 0.58318(6) 0.06158(17) Uani 1 1 d .
N1 N 0.1538(2) 0.1174(2) 0.3221(4) 0.0341(6) Uani 1 1 d .
N2 N 0.2182(3) 0.0791(3) 0.2238(4) 0.0491(8) Uani 1 1 d .
N3 N 0.3044(3) 0.1664(3) 0.1334(4) 0.0508(8) Uani 1 1 d .
N4 N 0.2977(2) 0.2636(2) 0.1733(4) 0.0332(6) Uani 1 1 d .
C1 C 0.2063(3) 0.2324(3) 0.2874(4) 0.0372(8) Uani 1 1 d .
H1A H 0.1822 0.2839 0.3363 0.045 Uiso 1 1 calc R
C2 C 0.3833(3) 0.3791(3) 0.0958(5) 0.0506(10) Uani 1 1 d .
H2A H 0.3703 0.4394 0.1518 0.076 Uiso 1 1 calc R
H2B H 0.3737 0.3787 -0.0411 0.076 Uiso 1 1 calc R
H2C H 0.4626 0.3958 0.1253 0.076 Uiso 1 1 calc R

loop_
_atom_site_aniso_label
_atom_site_aniso_U_11
_atom_site_aniso_U_22
_atom_site_aniso_U_33
_atom_site_aniso_U_23
_atom_site_aniso_U_13
_atom_site_aniso_U_12
Fe1 0.0254(4) 0.0254(4) 0.0313(6) 0.000 0.000 0.01272(19)
Fe2 0.0429(3) 0.0429(3) 0.0432(5) 0.000 0.000 0.02146(17)
Br1 0.0765(3) 0.0765(3) 0.0437(4) 0.000 0.000 0.03823(17)
Br2 0.0694(3) 0.0570(3) 0.0673(3) 0.0116(2) 0.0074(2) 0.0382(2)
N1 0.0295(15) 0.0314(16) 0.0400(17) 0.0039(13) 0.0039(13) 0.0142(13)
N2 0.0477(19) 0.0353(18) 0.064(2) 0.0005(15) 0.0195(16) 0.0205(16)
N3 0.0427(19) 0.0375(18) 0.064(2) -0.0002(15) 0.0229(16) 0.0141(16)
N4 0.0286(15) 0.0290(15) 0.0346(15) 0.0031(12) 0.0038(12) 0.0090(13)
C1 0.037(2) 0.0308(19) 0.046(2) 0.0001(16) 0.0021(17) 0.0189(17)
C2 0.038(2) 0.039(2) 0.057(2) 0.0122(18) 0.0051(18) 0.0055(18)

loop_
_atom_type_symbol
_atom_type_description
_atom_type_scat_dispersion_real
_atom_type_scat_dispersion_imag
_atom_type_scat_source
C C 0.0033 0.0016 'International Tables Vol C Tables 4.2.6.8 and 6.1.1.4'
H H 0.0000 0.0000 'International Tables Vol C Tables 4.2.6.8 and 6.1.1.4'
N N 0.0061 0.0033 'International Tables Vol C Tables 4.2.6.8 and 6.1.1.4'
Fe Fe 0.3463 0.8444 'International Tables Vol C Tables 4.2.6.8 and 6.1.1.4'
Br Br -0.2901 2.4595 'International Tables Vol C Tables 4.2.6.8 and 6.1.1.4'

loop_
_geom_angle_atom_site_label_1
_geom_angle_atom_site_label_2
_geom_angle_atom_site_label_3
_geom_angle
_geom_angle_site_symmetry_1
_geom_angle_site_symmetry_3
N1 Fe1 N1 180 6_556 3
N1 Fe1 N1 91.11(9) 6_556 5_556
N1 Fe1 N1 88.89(9) 3 5_556
N1 Fe1 N1 91.11(9) 6_556 4_556
N1 Fe1 N1 88.89(9) 3 4_556
N1 Fe1 N1 91.11(9) 5_556 4_556
N1 Fe1 N1 88.89(9) 6_556 2
N1 Fe1 N1 91.11(9) 3 2
N1 Fe1 N1 180 5_556 2
N1 Fe1 N1 88.89(9) 4_556 2
N1 Fe1 N1 88.89(9) 6_556 .
N1 Fe1 N1 91.11(9) 3 .
N1 Fe1 N1 88.89(9) 5_556 .
N1 Fe1 N1 180 4_556 .
N1 Fe1 N1 91.11(9) 2 .
Br1 Fe2 Br2 109.71(2) . .
Br1 Fe2 Br2 109.71(2) . 2_655
Br2 Fe2 Br2 109.23(2) . 2_655
Br1 Fe2 Br2 109.71(2) . 3_665
Br2 Fe2 Br2 109.23(2) . 3_665
Br2 Fe2 Br2 109.23(2) 2_655 3_665
C1 N1 N2 105.0(3) . .
C1 N1 Fe1 131.9(2) . .
N2 N1 Fe1 123.1(2) . .
N3 N2 N1 110.4(3) . .
N2 N3 N4 106.9(3) . .
C1 N4 N3 108.1(3) . .
C1 N4 C2 130.6(3) . .
N3 N4 C2 121.3(3) . .
N4 C1 N1 109.7(3) . .
N4 C1 H1A 125.2 . .
N1 C1 H1A 125.2 . .
N4 C2 H2A 109.5 . .
N4 C2 H2B 109.5 . .
H2A C2 H2B 109.5 . .
N4 C2 H2C 109.5 . .
H2A C2 H2C 109.5 . .
H2B C2 H2C 109.5 . .

loop_
_geom_bond_atom_site_label_1
_geom_bond_atom_site_label_2
_geom_bond_distance
_geom_bond_site_symmetry_2
Fe1 N1 2.187(2) 6_556
Fe1 N1 2.187(2) 3
Fe1 N1 2.187(2) 5_556
Fe1 N1 2.187(2) 4_556
Fe1 N1 2.187(2) 2
Fe1 N1 2.187(2) .
Fe2 Br1 2.3237(11) .
Fe2 Br2 2.3438(5) .
Fe2 Br2 2.3438(5) 2_655
Fe2 Br2 2.3438(5) 3_665
N1 C1 1.314(4) .
N1 N2 1.351(3) .
N2 N3 1.287(4) .
N3 N4 1.334(4) .
N4 C1 1.310(4) .
N4 C2 1.448(4) .
C1 H1A 0.9300 .
C2 H2A 0.9600 .
C2 H2B 0.9600 .
C2 H2C 0.9600 .
